data_7233977
loop_
_publ_author_name
'Yue, Qi'
'Wang, Yuan-Yuan'
'Hu, Xiao-Lu'
'Guo, Wei-Xiao'
'Gao, En-Qing'

_publ_section_title
;
 Eight coordination compounds assembled from unexplored semi-rigid
 ether-based unsymmetrical tetracarboxylate and various dipyridyl ligands:
 structural variation, magnetic and photoluminescence properties
;
_journal_name_full CrystEngComm
_journal_paper_doi 10.1039/C9CE01128E
_journal_year 2019
_chemical_formula_sum 'C52 H44 Cd N4 O25'
_chemical_formula_weight 1237.32
_space_group_crystal_system monoclinic
_space_group_IT_number 15
_space_group_name_Hall '-C 2yc'
_space_group_name_H-M_alt 'C 1 2/c 1'
_symmetry_space_group_name_Hall '-C 2yc'
_symmetry_space_group_name_H-M 'C 1 2/c 1'
_atom_sites_solution_hydrogens mixed
_audit_creation_method SHELXL-2014
_audit_update_record
;
2019-07-16 deposited with the CCDC.    2019-09-18 downloaded from the CCDC.
;
_cell_angle_alpha 90
_cell_angle_beta 100.8070(10)
_cell_angle_gamma 90
_cell_formula_units_Z 4
_cell_length_a 31.2268(9)
_cell_length_b 7.9018(2)
_cell_length_c 21.6843(7)
_cell_measurement_reflns_used 8781
_cell_measurement_temperature 296(2)
_cell_measurement_theta_max 26.81
_cell_measurement_theta_min 2.66
_cell_volume 5255.7(3)
_computing_structure_refinement 'SHELXL-2014 (Sheldrick, 2014)'
_diffrn_ambient_temperature 296(2)
_diffrn_measured_fraction_theta_full 0.997
_diffrn_measured_fraction_theta_max 0.989
_diffrn_measurement_device_type 'CCD area detector'
_diffrn_measurement_method 'phi and omega scans'
_diffrn_radiation_type MoK\a
_diffrn_radiation_wavelength 0.71073
_diffrn_reflns_av_R_equivalents 0.0476
_diffrn_reflns_av_unetI/netI 0.0381
_diffrn_reflns_Laue_measured_fraction_full 0.997
_diffrn_reflns_Laue_measured_fraction_max 0.989
_diffrn_reflns_limit_h_max 41
_diffrn_reflns_limit_h_min -41
_diffrn_reflns_limit_k_max 10
_diffrn_reflns_limit_k_min -10
_diffrn_reflns_limit_l_max 28
_diffrn_reflns_limit_l_min -28
_diffrn_reflns_number 35010
_diffrn_reflns_point_group_measured_fraction_full 0.997
_diffrn_reflns_point_group_measured_fraction_max 0.989
_diffrn_reflns_theta_full 25.242
_diffrn_reflns_theta_max 28.292
_diffrn_reflns_theta_min 1.912
_exptl_absorpt_coefficient_mu 0.510
_exptl_crystal_colour colorless
_exptl_crystal_density_diffrn 1.564
_exptl_crystal_description block
_exptl_crystal_F_000 2528
_exptl_crystal_size_max 0.25
_exptl_crystal_size_mid 0.20
_exptl_crystal_size_min 0.18
_refine_diff_density_max 0.697
_refine_diff_density_min -0.316
_refine_diff_density_rms 0.069
_refine_ls_extinction_method none
_refine_ls_goodness_of_fit_ref 1.032
_refine_ls_hydrogen_treatment mixed
_refine_ls_matrix_type full
_refine_ls_number_parameters 402
_refine_ls_number_reflns 6475
_refine_ls_number_restraints 3
_refine_ls_restrained_S_all 1.032
_refine_ls_R_factor_all 0.0415
_refine_ls_R_factor_gt 0.0331
_refine_ls_shift/su_max 0.001
_refine_ls_shift/su_mean 0.000
_refine_ls_structure_factor_coef Fsqd
_refine_ls_weighting_details 'w=1/[\s^2^(Fo^2^)+(0.0445P)^2^+2.6030P] where P=(Fo^2^+2Fc^2^)/3'
_refine_ls_weighting_scheme calc
_refine_ls_wR_factor_gt 0.0794
_refine_ls_wR_factor_ref 0.0842
_reflns_Friedel_coverage 0.000
_reflns_number_gt 5563
_reflns_number_total 6475
_reflns_threshold_expression 'I > 2\s(I)'
_cod_data_source_file c9ce01128e2.cif
_cod_data_source_block 2
_cod_database_code 7233977
_shelx_space_group_comment
;
The symmetry employed for this shelxl refinement is uniquely defined
by the following loop, which should always be used as a source of
symmetry information in preference to the above space-group names.
They are only intended as comments.
;
_shelxl_version_number 2014-3

loop_
_space_group_symop_operation_xyz
'x, y, z'
'-x, y, -z+1/2'
'x+1/2, y+1/2, z'
'-x+1/2, y+1/2, -z+1/2'
'-x, -y, -z'
'x, -y, z-1/2'
'-x+1/2, -y+1/2, -z'
'x+1/2, -y+1/2, z-1/2'

loop_
_atom_site_label
_atom_site_type_symbol
_atom_site_fract_x
_atom_site_fract_y
_atom_site_fract_z
_atom_site_U_iso_or_equiv
_atom_site_adp_type
_atom_site_occupancy
_atom_site_site_symmetry_order
_atom_site_calc_flag
_atom_site_refinement_flags_posn
_atom_site_refinement_flags_adp
_atom_site_refinement_flags_occupancy
Cd1 Cd 0.0000 0.51401(2) 0.2500 0.01941(7) Uani 1 2 d S T P
N1 N 0.04968(5) 0.5585(2) 0.18491(7) 0.0257(4) Uani 1 1 d . . .
N2 N 0.17947(6) 0.7031(2) -0.04094(8) 0.0336(4) Uani 1 1 d . . .
O1 O 0.04187(4) 0.72486(16) 0.31592(6) 0.0238(3) Uani 1 1 d . . .
O2 O 0.06316(4) 0.45987(16) 0.33404(6) 0.0253(3) Uani 1 1 d . . .
O3 O 0.03648(5) 0.6128(2) 0.45385(7) 0.0366(4) Uani 1 1 d . . .
O4 O 0.05950(5) 0.8228(2) 0.52050(7) 0.0345(4) Uani 1 1 d . . .
H4A H 0.0358(9) 0.803(4) 0.5331(13) 0.058(9) Uiso 1 1 d . . .
O5 O 0.14585(4) 0.61847(17) 0.31044(6) 0.0279(3) Uani 1 1 d . . .
O6 O 0.16141(7) 1.1758(2) 0.21648(8) 0.0542(5) Uani 1 1 d . . .
O7 O 0.19603(6) 1.1528(2) 0.13869(7) 0.0427(4) Uani 1 1 d . . .
O8 O 0.23912(6) 0.9530(2) 0.09504(7) 0.0421(4) Uani 1 1 d . . .
O9 O 0.27167(5) 0.7106(2) 0.12126(8) 0.0416(4) Uani 1 1 d . . .
O10 O 0.0000 0.2320(3) 0.2500 0.0586(8) Uani 1 2 d DS T P
H10B H 0.0122(11) 0.169(4) 0.2785(12) 0.088 Uiso 1 1 d D U .
O11 O -0.01024(6) 0.7478(3) 0.56620(9) 0.0431(4) Uani 1 1 d . . .
H11A H -0.0184(11) 0.644(5) 0.5685(15) 0.074(11) Uiso 1 1 d . . .
H11B H -0.0186(10) 0.807(4) 0.5927(15) 0.067(10) Uiso 1 1 d . . .
O12 O 0.12008(6) 1.2052(2) 0.31683(8) 0.0380(4) Uani 1 1 d D . .
H12A H 0.1082(9) 1.300(3) 0.3167(14) 0.064(9) Uiso 1 1 d D . .
H12B H 0.1348(10) 1.206(5) 0.2883(13) 0.086(12) Uiso 1 1 d D . .
O13 O 0.04737(5) 1.0572(2) 0.34662(7) 0.0317(3) Uani 1 1 d . . .
H13A H 0.0707(12) 1.082(4) 0.3355(16) 0.077(11) Uiso 1 1 d . . .
H13B H 0.0463(8) 0.946(4) 0.3412(12) 0.042(7) Uiso 1 1 d . . .
C1 C 0.06762(6) 0.6153(2) 0.34420(8) 0.0201(4) Uani 1 1 d . . .
C2 C 0.10677(6) 0.6807(2) 0.38976(8) 0.0193(4) Uani 1 1 d . . .
C3 C 0.10478(6) 0.7410(2) 0.44976(8) 0.0218(4) Uani 1 1 d . . .
C4 C 0.06326(6) 0.7181(3) 0.47417(9) 0.0248(4) Uani 1 1 d . . .
C5 C 0.14148(7) 0.8128(3) 0.48659(9) 0.0270(4) Uani 1 1 d . . .
H5A H 0.1403 0.8518 0.5267 0.032 Uiso 1 1 calc R U .
C6 C 0.17991(7) 0.8264(3) 0.46361(9) 0.0300(4) Uani 1 1 d . . .
H6A H 0.2043 0.8759 0.4883 0.036 Uiso 1 1 calc R U .
C7 C 0.18230(6) 0.7668(3) 0.40413(9) 0.0273(4) Uani 1 1 d . . .
H7A H 0.2081 0.7761 0.3888 0.033 Uiso 1 1 calc R U .
C8 C 0.14593(6) 0.6934(2) 0.36811(8) 0.0218(4) Uani 1 1 d . . .
C9 C 0.17159(6) 0.6821(2) 0.27022(8) 0.0221(4) Uani 1 1 d . . .
C10 C 0.16873(6) 0.8473(2) 0.25032(9) 0.0242(4) Uani 1 1 d . . .
H10A H 0.1517 0.9229 0.2681 0.029 Uiso 1 1 calc R U .
C11 C 0.19083(6) 0.9044(2) 0.20391(8) 0.0226(4) Uani 1 1 d . . .
C12 C 0.18206(7) 1.0893(3) 0.18627(9) 0.0301(4) Uani 1 1 d . . .
C13 C 0.21808(6) 0.7890(2) 0.17960(8) 0.0222(4) Uani 1 1 d . . .
C14 C 0.24516(7) 0.8204(3) 0.12909(9) 0.0288(4) Uani 1 1 d . . .
C15 C 0.22100(6) 0.6233(3) 0.20225(9) 0.0254(4) Uani 1 1 d . . .
H15A H 0.2394 0.5478 0.1871 0.030 Uiso 1 1 calc R U .
C16 C 0.19756(6) 0.5672(3) 0.24639(9) 0.0247(4) Uani 1 1 d . . .
H16A H 0.1992 0.4551 0.2597 0.030 Uiso 1 1 calc R U .
C17 C 0.05139(7) 0.7103(3) 0.15812(10) 0.0337(5) Uani 1 1 d . . .
H17A H 0.0341 0.7970 0.1689 0.040 Uiso 1 1 calc R U .
C18 C 0.07615(7) 0.4377(3) 0.17071(9) 0.0277(4) Uani 1 1 d . . .
H18A H 0.0759 0.3326 0.1900 0.033 Uiso 1 1 calc R U .
C19 C 0.07768(7) 0.7436(3) 0.11525(10) 0.0332(5) Uani 1 1 d . . .
H19A H 0.0778 0.8506 0.0974 0.040 Uiso 1 1 calc R U .
C20 C 0.10385(7) 0.4616(3) 0.12867(9) 0.0284(4) Uani 1 1 d . . .
H20A H 0.1221 0.3747 0.1205 0.034 Uiso 1 1 calc R U .
C21 C 0.10415(6) 0.6160(3) 0.09888(9) 0.0244(4) Uani 1 1 d . . .
C22 C 0.13086(6) 0.6453(2) 0.05032(9) 0.0247(4) Uani 1 1 d . . .
C23 C 0.16981(7) 0.5586(3) 0.05089(10) 0.0290(4) Uani 1 1 d . . .
H23A H 0.1796 0.4795 0.0821 0.035 Uiso 1 1 calc R U .
C24 C 0.11703(7) 0.7592(3) 0.00175(10) 0.0314(5) Uani 1 1 d . . .
H24A H 0.0910 0.8176 -0.0002 0.038 Uiso 1 1 calc R U .
C25 C 0.19364(7) 0.5914(3) 0.00485(10) 0.0337(5) Uani 1 1 d . . .
H25A H 0.2199 0.5354 0.0055 0.040 Uiso 1 1 calc R U .
C26 C 0.14195(7) 0.7850(3) -0.04331(10) 0.0345(5) Uani 1 1 d . . .
H26A H 0.1325 0.8607 -0.0759 0.041 Uiso 1 1 calc R U .

loop_
_atom_site_aniso_label
_atom_site_aniso_U_11
_atom_site_aniso_U_22
_atom_site_aniso_U_33
_atom_site_aniso_U_23
_atom_site_aniso_U_13
_atom_site_aniso_U_12
Cd1 0.01858(10) 0.02180(11) 0.01929(10) 0.000 0.00724(7) 0.000
N1 0.0241(9) 0.0305(9) 0.0248(8) -0.0011(7) 0.0108(7) -0.0004(7)
N2 0.0380(10) 0.0359(10) 0.0320(9) -0.0084(8) 0.0197(8) -0.0092(8)
O1 0.0240(7) 0.0224(7) 0.0253(7) -0.0010(5) 0.0048(5) 0.0007(5)
O2 0.0273(7) 0.0196(7) 0.0298(7) -0.0036(5) 0.0076(6) -0.0024(5)
O3 0.0350(8) 0.0426(9) 0.0371(8) -0.0123(7) 0.0198(7) -0.0141(7)
O4 0.0342(9) 0.0425(9) 0.0317(8) -0.0120(7) 0.0186(7) -0.0057(7)
O5 0.0334(8) 0.0292(8) 0.0264(7) -0.0067(6) 0.0188(6) -0.0096(6)
O6 0.0897(15) 0.0307(9) 0.0531(11) 0.0090(8) 0.0417(10) 0.0187(9)
O7 0.0613(11) 0.0362(9) 0.0355(8) 0.0133(7) 0.0220(8) 0.0066(8)
O8 0.0522(10) 0.0471(10) 0.0341(8) 0.0124(7) 0.0262(8) 0.0037(8)
O9 0.0410(9) 0.0475(10) 0.0452(9) 0.0067(7) 0.0306(8) 0.0079(8)
O10 0.0729(19) 0.0228(12) 0.0617(18) 0.000 -0.0349(14) 0.000
O11 0.0442(10) 0.0402(10) 0.0527(11) -0.0102(8) 0.0291(9) -0.0059(8)
O12 0.0428(10) 0.0318(9) 0.0447(9) 0.0033(7) 0.0220(8) 0.0072(7)
O13 0.0352(9) 0.0239(8) 0.0376(8) -0.0010(6) 0.0107(7) 0.0016(7)
C1 0.0213(9) 0.0245(10) 0.0170(8) -0.0013(7) 0.0103(7) -0.0021(7)
C2 0.0211(9) 0.0164(8) 0.0212(9) 0.0019(7) 0.0057(7) -0.0005(7)
C3 0.0251(10) 0.0206(9) 0.0207(9) 0.0011(7) 0.0070(7) -0.0002(7)
C4 0.0290(10) 0.0281(10) 0.0194(9) 0.0012(7) 0.0100(8) 0.0009(8)
C5 0.0301(11) 0.0310(11) 0.0202(9) -0.0028(8) 0.0058(8) -0.0040(8)
C6 0.0267(11) 0.0341(11) 0.0280(10) -0.0008(8) 0.0025(8) -0.0072(9)
C7 0.0216(10) 0.0317(11) 0.0298(10) 0.0016(8) 0.0082(8) -0.0020(8)
C8 0.0256(10) 0.0199(9) 0.0213(9) 0.0009(7) 0.0079(7) -0.0002(7)
C9 0.0199(9) 0.0287(10) 0.0195(9) -0.0018(7) 0.0080(7) -0.0032(7)
C10 0.0223(10) 0.0269(10) 0.0251(9) -0.0039(7) 0.0087(8) 0.0010(7)
C11 0.0228(9) 0.0270(10) 0.0181(8) -0.0014(7) 0.0043(7) -0.0019(8)
C12 0.0378(12) 0.0289(11) 0.0244(10) 0.0016(8) 0.0076(9) 0.0028(9)
C13 0.0185(9) 0.0314(10) 0.0174(8) -0.0009(7) 0.0055(7) -0.0025(7)
C14 0.0268(11) 0.0390(12) 0.0225(9) -0.0018(8) 0.0094(8) -0.0062(9)
C15 0.0227(10) 0.0306(11) 0.0245(9) -0.0016(8) 0.0086(8) 0.0040(8)
C16 0.0245(10) 0.0263(10) 0.0242(9) 0.0015(8) 0.0065(8) 0.0008(8)
C17 0.0342(12) 0.0294(11) 0.0429(12) 0.0009(9) 0.0215(10) 0.0039(9)
C18 0.0277(11) 0.0297(10) 0.0279(10) 0.0041(8) 0.0112(8) 0.0028(8)
C19 0.0352(12) 0.0280(11) 0.0417(12) 0.0048(9) 0.0210(10) 0.0006(9)
C20 0.0280(11) 0.0317(11) 0.0280(10) -0.0003(8) 0.0113(8) 0.0055(8)
C21 0.0200(9) 0.0329(11) 0.0218(9) -0.0024(8) 0.0075(7) -0.0023(8)
C22 0.0234(10) 0.0287(10) 0.0239(9) -0.0051(8) 0.0091(8) -0.0052(8)
C23 0.0283(11) 0.0335(11) 0.0278(10) -0.0054(8) 0.0119(8) -0.0010(8)
C24 0.0284(11) 0.0368(12) 0.0318(11) 0.0009(9) 0.0125(9) 0.0001(9)
C25 0.0283(11) 0.0391(12) 0.0379(12) -0.0093(10) 0.0168(9) -0.0013(9)
C26 0.0393(12) 0.0394(12) 0.0278(10) 0.0014(9) 0.0137(9) -0.0053(10)

loop_
_atom_type_symbol
_atom_type_description
_atom_type_scat_dispersion_real
_atom_type_scat_dispersion_imag
_atom_type_scat_source
C C 0.0033 0.0016 'International Tables Vol C Tables 4.2.6.8 and 6.1.1.4'
H H 0.0000 0.0000 'International Tables Vol C Tables 4.2.6.8 and 6.1.1.4'
N N 0.0061 0.0033 'International Tables Vol C Tables 4.2.6.8 and 6.1.1.4'
O O 0.0106 0.0060 'International Tables Vol C Tables 4.2.6.8 and 6.1.1.4'
Cd Cd -0.8075 1.2024 'International Tables Vol C Tables 4.2.6.8 and 6.1.1.4'

loop_
_geom_angle_atom_site_label_1
_geom_angle_atom_site_label_2
_geom_angle_atom_site_label_3
_geom_angle
_geom_angle_site_symmetry_1
_geom_angle_site_symmetry_3
O10 Cd1 N1 98.76(4) . 2
O10 Cd1 N1 98.76(4) . .
N1 Cd1 N1 162.49(9) 2 .
O10 Cd1 O1 133.64(3) . .
N1 Cd1 O1 83.36(5) 2 .
N1 Cd1 O1 84.58(5) . .
O10 Cd1 O1 133.64(3) . 2
N1 Cd1 O1 84.58(5) 2 2
N1 Cd1 O1 83.36(5) . 2
O1 Cd1 O1 92.71(6) . 2
O10 Cd1 O2 79.98(3) . 2
N1 Cd1 O2 86.69(5) 2 2
N1 Cd1 O2 96.36(5) . 2
O1 Cd1 O2 146.00(4) . 2
O1 Cd1 O2 53.92(4) 2 2
O10 Cd1 O2 79.98(3) . .
N1 Cd1 O2 96.36(5) 2 .
N1 Cd1 O2 86.68(5) . .
O1 Cd1 O2 53.92(4) . .
O1 Cd1 O2 146.00(4) 2 .
O2 Cd1 O2 159.96(6) 2 .
C18 N1 C17 117.61(17) . .
C18 N1 Cd1 123.15(14) . .
C17 N1 Cd1 119.20(13) . .
C26 N2 C25 121.00(17) . .
C1 O1 Cd1 92.25(11) . .
C1 O2 Cd1 90.41(11) . .
C4 O4 H4A 110(2) . .
C8 O5 C9 120.70(14) . .
Cd1 O10 H10B 127(2) . .
H11A O11 H11B 111(3) . .
H12A O12 H12B 107(3) . .
H13A O13 H13B 102(3) . .
O2 C1 O1 123.30(17) . .
O2 C1 C2 120.04(16) . .
O1 C1 C2 116.57(16) . .
C8 C2 C3 118.95(17) . .
C8 C2 C1 117.25(15) . .
C3 C2 C1 123.59(16) . .
C5 C3 C2 119.90(17) . .
C5 C3 C4 121.37(17) . .
C2 C3 C4 118.65(16) . .
O3 C4 O4 123.74(18) . .
O3 C4 C3 122.78(17) . .
O4 C4 C3 113.47(17) . .
C6 C5 C3 120.07(18) . .
C6 C5 H5A 120.0 . .
C3 C5 H5A 120.0 . .
C5 C6 C7 120.55(18) . .
C5 C6 H6A 119.7 . .
C7 C6 H6A 119.7 . .
C8 C7 C6 119.11(18) . .
C8 C7 H7A 120.4 . .
C6 C7 H7A 120.4 . .
C7 C8 O5 123.59(17) . .
C7 C8 C2 121.41(17) . .
O5 C8 C2 114.89(16) . .
C10 C9 C16 121.05(17) . .
C10 C9 O5 122.10(17) . .
C16 C9 O5 116.59(17) . .
C9 C10 C11 121.43(17) . .
C9 C10 H10A 119.3 . .
C11 C10 H10A 119.3 . .
C10 C11 C13 118.24(17) . .
C10 C11 C12 113.62(16) . .
C13 C11 C12 128.14(16) . .
O6 C12 O7 120.4(2) . .
O6 C12 C11 119.61(18) . .
O7 C12 C11 120.02(18) . .
C15 C13 C11 118.54(16) . .
C15 C13 C14 113.41(17) . .
C11 C13 C14 128.04(18) . .
O9 C14 O8 121.94(18) . .
O9 C14 C13 117.50(18) . .
O8 C14 C13 120.52(19) . .
C16 C15 C13 122.44(18) . .
C16 C15 H15A 118.8 . .
C13 C15 H15A 118.8 . .
C9 C16 C15 118.22(18) . .
C9 C16 H16A 120.9 . .
C15 C16 H16A 120.9 . .
N1 C17 C19 122.87(19) . .
N1 C17 H17A 118.6 . .
C19 C17 H17A 118.6 . .
N1 C18 C20 123.02(19) . .
N1 C18 H18A 118.5 . .
C20 C18 H18A 118.5 . .
C17 C19 C21 119.4(2) . .
C17 C19 H19A 120.3 . .
C21 C19 H19A 120.3 . .
C21 C20 C18 119.28(19) . .
C21 C20 H20A 120.4 . .
C18 C20 H20A 120.4 . .
C20 C21 C19 117.67(17) . .
C20 C21 C22 121.69(18) . .
C19 C21 C22 120.63(18) . .
C24 C22 C23 118.10(18) . .
C24 C22 C21 120.26(18) . .
C23 C22 C21 121.64(18) . .
C25 C23 C22 119.4(2) . .
C25 C23 H23A 120.3 . .
C22 C23 H23A 120.3 . .
C26 C24 C22 119.9(2) . .
C26 C24 H24A 120.1 . .
C22 C24 H24A 120.1 . .
N2 C25 C23 120.9(2) . .
N2 C25 H25A 119.6 . .
C23 C25 H25A 119.6 . .
N2 C26 C24 120.8(2) . .
N2 C26 H26A 119.6 . .
C24 C26 H26A 119.6 . .

loop_
_geom_bond_atom_site_label_1
_geom_bond_atom_site_label_2
_geom_bond_distance
_geom_bond_site_symmetry_2
Cd1 O10 2.228(2) .
Cd1 N1 2.3115(15) 2
Cd1 N1 2.3115(15) .
Cd1 O1 2.4141(13) .
Cd1 O1 2.4142(13) 2
Cd1 O2 2.4587(14) 2
Cd1 O2 2.4589(14) .
N1 C18 1.336(3) .
N1 C17 1.338(3) .
N2 C26 1.331(3) .
N2 C25 1.340(3) .
O1 C1 1.260(2) .
O2 C1 1.251(2) .
O3 C4 1.203(2) .
O4 C4 1.323(2) .
O4 H4A 0.85(3) .
O5 C8 1.383(2) .
O5 C9 1.387(2) .
O6 C12 1.213(3) .
O7 C12 1.294(2) .
O8 C14 1.276(3) .
O9 C14 1.232(3) .
O10 H10B 0.827(17) .
O11 H11A 0.86(4) .
O11 H11B 0.82(3) .
O12 H12A 0.837(18) .
O12 H12B 0.836(18) .
O13 H13A 0.83(4) .
O13 H13B 0.88(3) .
C1 C2 1.511(2) .
C2 C8 1.393(3) .
C2 C3 1.398(2) .
C3 C5 1.389(3) .
C3 C4 1.501(3) .
C5 C6 1.387(3) .
C5 H5A 0.9300 .
C6 C7 1.388(3) .
C6 H6A 0.9300 .
C7 C8 1.380(3) .
C7 H7A 0.9300 .
C9 C10 1.372(3) .
C9 C16 1.380(3) .
C10 C11 1.397(3) .
C10 H10A 0.9300 .
C11 C13 1.415(3) .
C11 C12 1.523(3) .
C13 C15 1.395(3) .
C13 C14 1.524(3) .
C15 C16 1.383(3) .
C15 H15A 0.9300 .
C16 H16A 0.9300 .
C17 C19 1.376(3) .
C17 H17A 0.9300 .
C18 C20 1.382(3) .
C18 H18A 0.9300 .
C19 C21 1.391(3) .
C19 H19A 0.9300 .
C20 C21 1.381(3) .
C20 H20A 0.9300 .
C21 C22 1.479(3) .
C22 C24 1.391(3) .
C22 C23 1.394(3) .
C23 C25 1.377(3) .
C23 H23A 0.9300 .
C24 C26 1.374(3) .
C24 H24A 0.9300 .
C25 H25A 0.9300 .
C26 H26A 0.9300 .
